data_2004102
loop_
_publ_author_name
'Blackburn, A. C.'
'Gerkin, R. E.'

_publ_section_title
;
 Redetermination of Sodium Cerium(III) Sulfate Monohydrate,
 NaCe(SO~4~)~2~.H~2~O
;
_journal_issue 11
_journal_name_full 'Acta Crystallographica Section C'
_journal_page_first 2215
_journal_page_last 2218
_journal_paper_doi 10.1107/S0108270195006135
_journal_volume 51
_journal_year 1995
_chemical_formula_moiety 'Na Ce(S O4)2, H2 O'
_chemical_formula_sum 'Ce H2 Na O9 S2'
_chemical_formula_weight 373.24
_chemical_name_common 'sodium cerium sulfate monohydrate'
_chemical_name_systematic ' ?'
_space_group_IT_number 154
_symmetry_cell_setting trigonal
_symmetry_space_group_name_Hall 'P 32 2"'
_symmetry_space_group_name_H-M 'P 32 2 1'
_cell_angle_alpha 90
_cell_angle_beta 90
_cell_angle_gamma 120
_cell_formula_units_Z 3
_cell_length_a 7.019(1)
_cell_length_b 7.019(1)
_cell_length_c 12.925(2)
_cell_measurement_reflns_used 25
_cell_measurement_temperature 296
_cell_measurement_theta_max 17.4
_cell_measurement_theta_min 16.3
_cell_volume 551.46(14)
_computing_cell_refinement 'MSC/AFC Diffractometer Control Software'
_computing_data_collection
;MSC/AFC Diffractometer Control Software (Molecular Structure Corporation,
1988)
;
_computing_data_reduction 'TEXSAN (Molecular Structure Corporation, 1989)'
_computing_molecular_graphics 'ORTEPII (Johnson, 1976)'
_computing_publication_material TEXSAN
_computing_structure_refinement TEXSAN
_computing_structure_solution 'by analogy with isomorph'
_diffrn_ambient_temperature 296
_diffrn_measurement_device AFC5S
_diffrn_measurement_method \w
_diffrn_radiation_monochromator graphite
_diffrn_radiation_source 'X-ray tube'
_diffrn_radiation_type MoK\a
_diffrn_radiation_wavelength .71073
_diffrn_reflns_av_R_equivalents 0.017
_diffrn_reflns_limit_h_max 7
_diffrn_reflns_limit_h_min -7
_diffrn_reflns_limit_k_max 7
_diffrn_reflns_limit_k_min -7
_diffrn_reflns_limit_l_max 16
_diffrn_reflns_limit_l_min -16
_diffrn_reflns_number 1877
_diffrn_reflns_theta_max 27.5
_diffrn_reflns_theta_min 2.0
_diffrn_standards_decay_% '+-1.8% (average maximum relative intensity)'
_diffrn_standards_interval_count 150
_diffrn_standards_number 6
_exptl_absorpt_coefficient_mu 6.92
_exptl_absorpt_correction_T_max 0.489
_exptl_absorpt_correction_T_min 0.315
_exptl_absorpt_correction_type analytical
_exptl_crystal_colour colorless
_exptl_crystal_density_diffrn 3.372
_exptl_crystal_description 'capped hexagonal prism'
_exptl_crystal_F_000 525
_exptl_crystal_size_max 0.38
_exptl_crystal_size_mid 0.13
_exptl_crystal_size_min 0.13
_refine_diff_density_max '1.63; next highest = 0.56'
_refine_diff_density_min -0.56
_refine_ls_abs_structure_Flack 0.061(29)
_refine_ls_extinction_method none
_refine_ls_goodness_of_fit_obs 1.72
_refine_ls_hydrogen_treatment 'noref; see text'
_refine_ls_matrix_type full
_refine_ls_number_parameters 60
_refine_ls_number_reflns 831
_refine_ls_R_factor_obs 0.017
_refine_ls_shift/esd_max '< 0.01'
_refine_ls_structure_factor_coef F
_refine_ls_weighting_details 'w = 1/\s^2^(F)'
_refine_ls_weighting_scheme calc
_refine_ls_wR_factor_obs 0.030
_reflns_number_observed 831
_reflns_number_total 848
_reflns_observed_criterion I>3\s(I)
_cod_data_source_file br1102.cif
_cod_data_source_block NaCe
_cod_depositor_comments
;
The following automatic conversions were performed:

'_refine_ls_weighting_scheme' value 'w = 1/\s^2^(F)' was changed to
'calc'. New tag '_refine_ls_weighting_details' was created. The value
of the new tag was set to 'w = 1/\s^2^(F)'.

Automatic conversion script
Id: cif_fix_values 3143 2015-03-26 13:38:13Z robertas 
;
_cod_original_cell_volume 551.4(2)
_cod_original_formula_sum 'Ce1 H2 Na1 O9 S2'
_cod_database_code 2004102

loop_
_symmetry_equiv_pos_as_xyz
x,y,z
'-y,x-y,2/3 +z'
'y-x, -x, 1/3 +z'
y,x,-z
'-x,y-x,2/3 -z'
'x-y, -y, 1/3 -z'

loop_
_atom_site_aniso_label
_atom_site_aniso_U_11
_atom_site_aniso_U_22
_atom_site_aniso_U_33
_atom_site_aniso_U_12
_atom_site_aniso_U_13
_atom_site_aniso_U_23
_atom_site_aniso_type_symbol
Ce 0.0107(2) 0.0093(2) 0.0082(2) 0.0046 0.0001 0.00020(10) Ce
S 0.0114(4) 0.0079(5) 0.0075(4) 0.0050(4) -0.0009(3) -0.0021(3) S
Na 0.0115(8) 0.0014(10) 0.0047(9) 0.0007 -0.0001 -0.0002(7) Na
O(1) 0.027(2) 0.014(2) 0.0140(10) 0.012(2) -0.0030(10) 0.0040(10) O
O(2) 0.011(2) 0.015(2) 0.0160(10) 0.0030(10) -0.0040(10) -0.0030(10) O
O(3) 0.017(2) 0.021(2) 0.0140(10) 0.0060(10) 0.0010(10) -0.0010(10) O
O(4) 0.022(2) 0.019(2) 0.021(2) 0.0140(10) 0.0010(10) -0.0090(10) O
O(5) 0.0032 0.0251 0.0571 0.0025 -0.0051 0.0058 O

loop_
_atom_site_label
_atom_site_fract_x
_atom_site_fract_y
_atom_site_fract_z
_atom_site_U_iso_or_equiv
_atom_site_thermal_displace_type
_atom_site_type_symbol
Ce 0.43376(5) 0 .666666 0.00955(10) Uij Ce
S 0.4528(2) 0.0115(2) 0.91277(7) 0.0088(2) Uij S
Na 0.4656(3) 0 0.166666666666667 0.0070(5) Uij Na
O(1) 0.4972(6) -0.1215(6) 0.9856(2) 0.0177(8) Uij O
O(2) 0.2599(5) -0.1308(5) 0.8474(2) 0.0157(7) Uij O
O(3) 0.6372(6) 0.1339(6) 0.8404(2) 0.0190(8) Uij O
O(4) 0.4100(6) 0.1627(6) 0.9738(2) 0.0188(8) Uij O
O(5) 0.0716(11) -0.0076(18) 0.6450(6) 0.0305(16) Uij O
H 0.0637 0.1246 0.6574 0.1219 Uiso H

loop_
_atom_type_symbol
_atom_type_scat_dispersion_real
_atom_type_scat_dispersion_imag
_atom_type_scat_source
H 0.000 0.000 'Stewart, Davidson and Simpson (1965)'
O 0.008 0.006 'Cromer and Waber (1974)'
Na 0.030 0.025 'Cromer and Waber (1974)'
S 0.110 0.124 'Cromer and Waber (1974)'
Ce -0.564 2.632 'Cromer and Waber (1974)'

loop_
_geom_angle_atom_site_label_1
_geom_angle_atom_site_label_2
_geom_angle_atom_site_label_3
_geom_angle_site_symmetry_1
_geom_angle_site_symmetry_3
_geom_angle
_geom_angle_publ_flag
S Ce S ? ? 176.66(4) ?
S Ce O(1) ? ? 96.06(7) ?
S Ce O(1) ? ? 85.10(7) ?
S Ce O(2) ? ? 27.31(7) ?
S Ce O(2) ? ? 154.93(7) ?
S Ce O(3) ? ? 27.15(8) ?
S Ce O(3) ? ? 150.24(8) ?
S Ce O(4) ? ? 95.69(7) ?
S Ce O(4) ? ? 81.66(7) ?
S Ce O(5) ? ? 98.0(2) ?
S Ce O(5) ? ? 85.3(2) ?
S Ce O(1) ? ? 85.10(7) ?
S Ce O(1) ? ? 96.06(7) ?
S Ce O(2) ? ? 154.93(7) ?
S Ce O(2) ? ? 27.31(7) ?
S Ce O(3) ? ? 150.24(8) ?
S Ce O(3) ? ? 27.15(8) ?
S Ce O(4) ? ? 81.66(7) ?
S Ce O(4) ? ? 95.69(7) ?
S Ce O(5) ? ? 85.3(2) ?
S Ce O(5) ? ? 98.0(2) ?
O(1) Ce O(1) 2_544 5_666 139.7(2) yes
O(1) Ce O(2) 2_544 ? 71.22(10) yes
O(1) Ce O(2) ? ? 96.80(10) ?
O(1) Ce O(3) 2_544 ? 119.30(10) yes
O(1) Ce O(3) ? ? 76.50(10) ?
O(1) Ce O(4) 2_544 2_654 145.50(10) yes
O(1) Ce O(4) ? ? 73.60(10) ?
O(1) Ce O(5) 2_544 ? 68.4(3) yes
O(1) Ce O(5) 2_544 6_556 71.5(3) yes
O(1) Ce O(2) ? ? 96.80(10) ?
O(1) Ce O(2) ? ? 71.22(10) ?
O(1) Ce O(3) ? ? 76.50(10) ?
O(1) Ce O(3) ? ? 119.30(10) ?
O(1) Ce O(4) ? ? 73.60(10) ?
O(1) Ce O(4) ? ? 145.50(10) ?
O(1) Ce O(5) ? ? 71.5(3) ?
O(1) Ce O(5) ? ? 68.4(3) ?
O(2) Ce O(2) ? 6_556 145.70(10) yes
O(2) Ce O(3) ? ? 54.40(10) ?
O(2) Ce O(3) ? ? 143.30(10) ?
O(2) Ce O(4) ? 2_654 122.68(9) yes
O(2) Ce O(4) ? ? 85.70(10) ?
O(2) Ce O(5) ? ? 78.5(2) yes
O(2) Ce O(5) ? ? 67.2(2) ?
O(2) Ce O(3) ? ? 143.30(10) ?
O(2) Ce O(3) ? ? 54.40(10) yes
O(2) Ce O(4) ? ? 85.70(10) ?
O(2) Ce O(4) ? ? 122.68(9) ?
O(2) Ce O(5) ? ? 67.2(2) ?
O(2) Ce O(5) ? ? 78.5(2) ?
O(3) Ce O(3) ? 6_556 136.3(2) yes
O(3) Ce O(4) ? 2_654 68.60(10) yes
O(3) Ce O(4) ? ? 77.30(10) ?
O(3) Ce O(5) ? ? 118.2(2) yes
O(3) Ce O(5) ? ? 105.5(2) ?
O(3) Ce O(4) ? ? 77.30(10) ?
O(3) Ce O(4) ? ? 68.60(10) ?
O(3) Ce O(5) ? ? 105.5(2) ?
O(3) Ce O(5) ? ? 118.2(2) ?
O(4) Ce O(4) 2_654 5_656 76.2(2) yes
O(4) Ce O(5) 2_654 ? 141.1(3) yes
O(4) Ce O(5) ? ? 141.8(3) ?
O(4) Ce O(5) ? ? 141.8(3) ?
O(4) Ce O(5) ? ? 141.1(3) ?
O(5) Ce O(5) ? ? 12.8(4) ?
Ce S O(1) ? ? 130.20(10) ?
Ce S O(2) ? ? 53.10(10) ?
Ce S O(3) ? ? 52.70(10) ?
Ce S O(4) ? ? 122.30(10) ?
O(1) S O(2) ? ? 110.6(2) yes
O(1) S O(3) ? ? 112.0(2) yes
O(1) S O(4) ? ? 107.5(2) yes
O(2) S O(3) ? ? 105.7(2) yes
O(2) S O(4) ? ? 110.2(2) yes
O(3) S O(4) ? ? 110.9(2) yes
O(1) Na O(1) 1_554 6_556 150.4(2) yes
O(1) Na O(2) 1_554 3_654 71.70(10) yes
O(1) Na O(2) 6_556 3_654 85.40(10) yes
O(1) Na O(3) 1_554 4_546 79.30(10) yes
O(1) Na O(3) 6_556 4_546 114.00(10) yes
O(1) Na O(2) ? ? 85.40(10) ?
O(1) Na O(2) ? ? 71.70(10) ?
O(1) Na O(3) ? ? 114.00(10) ?
O(1) Na O(3) ? ? 79.30(10) ?
O(2) Na O(2) 4_656 3_654 79.2(2) yes
O(2) Na O(3) 4_656 3_664 76.30(10) yes
O(2) Na O(3) 3_654 3_664 154.2(2) yes
O(2) Na O(3) ? ? 154.2(2) ?
O(2) Na O(3) ? ? 76.30(10) ?
O(3) Na O(3) 3_664 4_546 128.9(2) yes
Ce O(1) S ? ? 144.1(2) ?
Ce O(1) Na ? ? 108.50(10) ?
S O(1) Na ? ? 107.2(2) ?
Ce O(2) S ? ? 99.60(10) ?
Ce O(2) Na ? ? 106.60(10) ?
S O(2) Na ? ? 135.3(2) ?
Ce O(3) S ? ? 100.1(2) ?
Ce O(3) Na ? ? 116.00(10) ?
S O(3) Na ? ? 140.4(2) ?
Ce O(4) S ? ? 139.4(2) ?
Ce O(5) O(5) ? ? 83.6(2) ?
Ce O(5) H ? ? 120.0 no
Ce O(5) H ? 6_556 120.2 no
O(5) O(5) H ? ? 72.7182 ?
O(5) O(5) H ? ? 73.3465 ?
H O(5) H ? 6_556 104.7 no

loop_
_geom_bond_atom_site_label_1
_geom_bond_atom_site_label_2
_geom_bond_site_symmetry_2
_geom_bond_distance
_geom_bond_publ_flag
Ce S ? 3.1830(10) yes
Ce S 6_556 3.1830(10) yes
Ce O(1) 2_544 2.477(3) yes
Ce O(1) 5_666 2.477(3) yes
Ce O(2) ? 2.582(3) yes
Ce O(2) 6_556 2.582(3) yes
Ce O(3) ? 2.573(3) yes
Ce O(3) 6_556 2.573(3) yes
Ce O(4) 2_654 2.496(3) yes
Ce O(4) 5_656 2.496(3) yes
Ce O(5) ? 2.530(6) yes
Ce O(5) 6_556 2.530(6) yes
S O(1) ? 1.465(3) yes
S O(2) ? 1.481(3) yes
S O(3) ? 1.475(4) yes
S O(4) ? 1.469(3) yes
Na O(1) 1_554 2.538(3) yes
Na O(1) 6_556 2.538(3) yes
Na O(2) 3_654 2.493(4) yes
Na O(2) 4_656 2.493(4) yes
Na O(3) 4_546 2.447(4) yes
Na O(3) 3_664 2.447(4) yes
O(5) O(5) 6_556 0.57(2) no
O(5) H ? 0.97 yes
O(5) H 6_556 0.97 yes
